data_1502004
loop_
_publ_author_name
'Verma, Akhilesh Kumar'
'Joshi, Megha'
'Singh, Ved Prakash'

_publ_section_title
;
 Base-mediated regio- and stereoselective intermolecular addition of
 alkynes to N-heterocycles.
;
_journal_issue 7
_journal_name_full 'Organic letters'
_journal_page_first 1630
_journal_page_last 1633
_journal_paper_doi 10.1021/ol200048z
_journal_volume 13
_journal_year 2011
_chemical_formula_moiety 'C24 H21 N'
_chemical_formula_sum 'C24 H21 N'
_chemical_formula_weight 323.42
_chemical_name_systematic
;
 ?
;
_space_group_IT_number 14
_symmetry_cell_setting monoclinic
_symmetry_space_group_name_Hall '-P 2ybc'
_symmetry_space_group_name_H-M 'P 1 21/c 1'
_atom_sites_solution_hydrogens geom
_atom_sites_solution_primary direct
_atom_sites_solution_secondary difmap
_audit_creation_method SHELXL-97
_cell_angle_alpha 90.00
_cell_angle_beta 97.18(5)
_cell_angle_gamma 90.00
_cell_formula_units_Z 4
_cell_length_a 7.001(5)
_cell_length_b 15.566(7)
_cell_length_c 17.278(6)
_cell_measurement_reflns_used 1304
_cell_measurement_temperature 293(2)
_cell_measurement_theta_max 24.99
_cell_measurement_theta_min 2.90
_cell_volume 1868.1(17)
_computing_structure_refinement 'SHELXL-97 (Sheldrick, 1997)'
_diffrn_ambient_temperature 293(2)
_diffrn_measured_fraction_theta_full 0.993
_diffrn_measured_fraction_theta_max 0.993
_diffrn_measurement_device_type 'Xcalibur, Sapphire3'
_diffrn_measurement_method '\w scans'
_diffrn_radiation_monochromator graphite
_diffrn_radiation_source 'fine-focus sealed tube'
_diffrn_radiation_type MoK\a
_diffrn_radiation_wavelength 0.71073
_diffrn_reflns_av_R_equivalents 0.2176
_diffrn_reflns_av_sigmaI/netI 0.1963
_diffrn_reflns_limit_h_max 8
_diffrn_reflns_limit_h_min -8
_diffrn_reflns_limit_k_max 13
_diffrn_reflns_limit_k_min -18
_diffrn_reflns_limit_l_max 20
_diffrn_reflns_limit_l_min -20
_diffrn_reflns_number 7536
_diffrn_reflns_theta_full 25.00
_diffrn_reflns_theta_max 25.00
_diffrn_reflns_theta_min 2.87
_exptl_absorpt_coefficient_mu 0.066
_exptl_absorpt_correction_T_max 0.947
_exptl_absorpt_correction_T_min 0.931
_exptl_absorpt_correction_type multi-scan
_exptl_absorpt_process_details
;CrysAlisPro, Oxford Diffraction Ltd.,
Version 1.171.33.49b (release 14-10-2009 CrysAlis171 .NET)
(compiled Oct 14 2009,10:37:23)
Empirical absorption correction using spherical harmonics,
 implemented in SCALE3 ABSPACK scaling algorithm.
;
_exptl_crystal_density_diffrn 1.150
_exptl_crystal_density_method 'not measured'
_exptl_crystal_description block
_exptl_crystal_F_000 688
_exptl_crystal_size_max 0.21
_exptl_crystal_size_mid 0.19
_exptl_crystal_size_min 0.18
_refine_diff_density_max 0.375
_refine_diff_density_min -0.367
_refine_diff_density_rms 0.080
_refine_ls_extinction_method none
_refine_ls_goodness_of_fit_ref 1.032
_refine_ls_hydrogen_treatment mixed
_refine_ls_matrix_type full
_refine_ls_number_parameters 229
_refine_ls_number_reflns 3271
_refine_ls_number_restraints 2
_refine_ls_restrained_S_all 1.032
_refine_ls_R_factor_all 0.2743
_refine_ls_R_factor_gt 0.1249
_refine_ls_shift/su_max 0.001
_refine_ls_shift/su_mean 0.000
_refine_ls_structure_factor_coef Fsqd
_refine_ls_weighting_details 'calc w=1/[\s^2^(Fo^2^)+(0.2000P)^2^+0.0000P] where P=(Fo^2^+2Fc^2^)/3'
_refine_ls_weighting_scheme calc
_refine_ls_wR_factor_gt 0.3094
_refine_ls_wR_factor_ref 0.3800
_reflns_number_gt 1304
_reflns_number_total 3271
_reflns_threshold_expression >2sigma(I)
_cod_data_source_file ol200048z_si_002.cif
_cod_data_source_block shelxl
_cod_original_cell_volume 1868.0(16)
_cod_original_sg_symbol_H-M 'P 21/c'
_cod_database_code 1502004

loop_
_symmetry_equiv_pos_as_xyz
'x, y, z'
'-x, y+1/2, -z+1/2'
'-x, -y, -z'
'x, -y-1/2, z-1/2'

loop_
_atom_site_label
_atom_site_type_symbol
_atom_site_fract_x
_atom_site_fract_y
_atom_site_fract_z
_atom_site_U_iso_or_equiv
_atom_site_adp_type
_atom_site_occupancy
_atom_site_symmetry_multiplicity
_atom_site_calc_flag
_atom_site_refinement_flags
N1 N 1.0271(7) 0.0703(3) 0.7742(2) 0.0542(13) Uani 1 1 d .
C24 C 0.9547(9) 0.0185(4) 0.8295(3) 0.0545(15) Uani 1 1 d .
C15 C 0.7112(9) 0.0638(4) 0.6503(3) 0.0613(16) Uani 1 1 d .
H15 H 0.7938 0.0170 0.6579 0.074 Uiso 1 1 calc R
C13 C 0.4098(9) 0.1237(4) 0.5879(3) 0.0659(17) Uani 1 1 d .
C19 C 1.0892(9) -0.0470(4) 0.8507(3) 0.0587(16) Uani 1 1 d .
C5 C 1.2149(8) 0.2441(4) 0.8089(3) 0.0565(16) Uani 1 1 d .
C4 C 1.2963(9) 0.1932(4) 0.8720(3) 0.0628(17) Uani 1 1 d .
H4 H 1.2330 0.1437 0.8849 0.075 Uiso 1 1 calc R
C10 C 0.7591(8) 0.1402(4) 0.6896(3) 0.0565(16) Uani 1 1 d .
C8 C 1.0350(9) 0.2237(4) 0.7578(3) 0.0648(18) Uani 1 1 d D
C14 C 0.5405(9) 0.0566(4) 0.5995(3) 0.0668(18) Uani 1 1 d .
H14 H 0.5137 0.0054 0.5728 0.080 Uiso 1 1 calc R
C17 C 1.2066(9) 0.0367(4) 0.7618(3) 0.0644(17) Uani 1 1 d .
H17 H 1.2867 0.0596 0.7280 0.077 Uiso 1 1 calc R
C11 C 0.6290(9) 0.2073(4) 0.6786(3) 0.0662(17) Uani 1 1 d .
H11 H 0.6561 0.2586 0.7053 0.079 Uiso 1 1 calc R
C3 C 1.4689(9) 0.2157(4) 0.9150(3) 0.0712(19) Uani 1 1 d .
H3 H 1.5178 0.1814 0.9569 0.085 Uiso 1 1 calc R
C20 C 1.0485(13) -0.1066(4) 0.9068(3) 0.078(2) Uani 1 1 d D
C9 C 0.9436(8) 0.1490(4) 0.7428(3) 0.0539(15) Uani 1 1 d .
C18 C 1.2458(10) -0.0338(4) 0.8066(3) 0.075(2) Uani 1 1 d .
H18 H 1.3555 -0.0678 0.8083 0.090 Uiso 1 1 calc R
C6 C 1.3144(8) 0.3188(4) 0.7941(3) 0.0645(16) Uiso 1 1 d .
H6 H 1.2632 0.3551 0.7541 0.077 Uiso 1 1 calc R
C12 C 0.4580(9) 0.1996(4) 0.6282(3) 0.0714(18) Uani 1 1 d .
H12 H 0.3744 0.2462 0.6215 0.086 Uiso 1 1 calc R
C23 C 0.7813(10) 0.0261(4) 0.8621(3) 0.0720(18) Uani 1 1 d .
H23 H 0.6934 0.0697 0.8471 0.086 Uiso 1 1 calc R
C2 C 1.5716(8) 0.2882(4) 0.8974(3) 0.0631(17) Uani 1 1 d .
C16 C 0.2212(9) 0.1155(5) 0.5352(4) 0.097(2) Uani 1 1 d .
H16A H 0.2117 0.0592 0.5126 0.145 Uiso 1 1 calc R
H16B H 0.2160 0.1578 0.4946 0.145 Uiso 1 1 calc R
H16C H 0.1162 0.1245 0.5652 0.145 Uiso 1 1 calc R
C7 C 1.4887(8) 0.3401(4) 0.8379(3) 0.0668(17) Uani 1 1 d .
H7 H 1.5507 0.3906 0.8267 0.080 Uiso 1 1 calc R
C22 C 0.7478(11) -0.0340(5) 0.9174(4) 0.087(2) Uani 1 1 d .
H22 H 0.6359 -0.0302 0.9411 0.104 Uiso 1 1 calc R
C21 C 0.8789(15) -0.1010(5) 0.9389(4) 0.091(2) Uani 1 1 d .
H21 H 0.8505 -0.1418 0.9751 0.109 Uiso 1 1 calc R
C1 C 1.7673(8) 0.3101(5) 0.9421(4) 0.095(2) Uani 1 1 d .
H1A H 1.8018 0.2674 0.9814 0.143 Uiso 1 1 calc R
H1B H 1.7608 0.3654 0.9663 0.143 Uiso 1 1 calc R
H1C H 1.8624 0.3115 0.9066 0.143 Uiso 1 1 calc R
H20 H 1.144(5) -0.151(2) 0.918(3) 0.054(16) Uiso 1 1 d D
H8 H 0.994(6) 0.273(2) 0.725(2) 0.046(13) Uiso 1 1 d D

loop_
_atom_site_aniso_label
_atom_site_aniso_U_11
_atom_site_aniso_U_22
_atom_site_aniso_U_33
_atom_site_aniso_U_23
_atom_site_aniso_U_13
_atom_site_aniso_U_12
N1 0.071(3) 0.045(3) 0.043(2) 0.000(2) -0.004(2) 0.007(3)
C24 0.075(4) 0.047(4) 0.037(3) -0.001(2) -0.013(3) -0.004(3)
C15 0.082(4) 0.048(4) 0.048(3) -0.003(3) -0.014(3) 0.005(3)
C13 0.075(4) 0.073(5) 0.046(3) 0.009(3) -0.008(3) 0.000(4)
C19 0.084(4) 0.050(4) 0.038(3) -0.002(3) -0.011(3) -0.004(3)
C5 0.073(4) 0.050(4) 0.043(3) -0.005(2) -0.008(3) -0.004(3)
C4 0.089(4) 0.046(4) 0.049(3) 0.000(3) -0.010(3) -0.008(3)
C10 0.073(4) 0.049(4) 0.043(3) 0.005(2) -0.011(3) 0.006(3)
C8 0.089(5) 0.051(4) 0.049(3) 0.003(3) -0.015(3) 0.002(4)
C14 0.088(5) 0.063(4) 0.045(3) -0.005(3) -0.011(3) -0.002(4)
C17 0.078(4) 0.063(4) 0.050(3) -0.003(3) -0.001(3) 0.004(4)
C11 0.077(4) 0.059(4) 0.059(3) -0.006(3) -0.008(3) 0.006(4)
C3 0.086(5) 0.065(4) 0.056(3) 0.003(3) -0.019(3) 0.003(4)
C20 0.116(7) 0.064(5) 0.049(3) 0.011(3) -0.013(4) -0.002(5)
C9 0.065(4) 0.051(4) 0.042(3) -0.004(2) -0.011(3) 0.003(3)
C18 0.096(5) 0.060(4) 0.063(4) 0.004(3) -0.012(4) 0.014(4)
C12 0.071(4) 0.066(4) 0.072(4) 0.012(3) -0.013(4) 0.014(3)
C23 0.073(5) 0.081(5) 0.059(3) -0.001(3) 0.000(3) -0.002(4)
C2 0.066(4) 0.072(4) 0.049(3) -0.012(3) -0.003(3) 0.002(4)
C16 0.072(5) 0.119(6) 0.088(5) 0.014(4) -0.035(4) -0.008(4)
C7 0.074(4) 0.066(4) 0.058(3) -0.005(3) -0.002(3) -0.023(3)
C22 0.091(5) 0.101(6) 0.068(4) -0.005(4) 0.012(4) -0.030(5)
C21 0.137(7) 0.084(6) 0.049(3) 0.012(4) 0.000(4) -0.023(6)
C1 0.072(5) 0.126(7) 0.083(4) -0.024(4) -0.005(4) -0.009(5)

loop_
_atom_type_symbol
_atom_type_description
_atom_type_scat_dispersion_real
_atom_type_scat_dispersion_imag
_atom_type_scat_source
C C 0.0033 0.0016 'International Tables Vol C Tables 4.2.6.8 and 6.1.1.4'
H H 0.0000 0.0000 'International Tables Vol C Tables 4.2.6.8 and 6.1.1.4'
N N 0.0061 0.0033 'International Tables Vol C Tables 4.2.6.8 and 6.1.1.4'

loop_
_geom_angle_atom_site_label_1
_geom_angle_atom_site_label_2
_geom_angle_atom_site_label_3
_geom_angle
C24 N1 C17 107.4(5)
C24 N1 C9 126.0(5)
C17 N1 C9 126.2(5)
N1 C24 C23 129.2(6)
N1 C24 C19 108.1(5)
C23 C24 C19 122.7(5)
C10 C15 C14 120.8(5)
C14 C13 C12 116.9(5)
C14 C13 C16 122.3(6)
C12 C13 C16 120.8(6)
C20 C19 C24 118.4(7)
C20 C19 C18 134.7(7)
C24 C19 C18 106.9(5)
C6 C5 C4 116.6(5)
C6 C5 C8 118.4(5)
C4 C5 C8 125.0(5)
C3 C4 C5 121.1(5)
C15 C10 C11 117.6(5)
C15 C10 C9 121.1(5)
C11 C10 C9 121.3(5)
C9 C8 C5 130.8(5)
C13 C14 C15 121.9(5)
C18 C17 N1 109.7(6)
C10 C11 C12 121.4(5)
C4 C3 C2 121.9(5)
C21 C20 C19 120.0(7)
C8 C9 N1 120.5(5)
C8 C9 C10 123.7(5)
N1 C9 C10 115.7(5)
C17 C18 C19 107.9(6)
C7 C6 C5 121.5(5)
C11 C12 C13 121.4(6)
C22 C23 C24 116.8(7)
C7 C2 C3 117.2(5)
C7 C2 C1 120.9(6)
C3 C2 C1 121.9(6)
C2 C7 C6 121.6(6)
C23 C22 C21 121.6(7)
C20 C21 C22 120.5(7)

loop_
_geom_bond_atom_site_label_1
_geom_bond_atom_site_label_2
_geom_bond_distance
N1 C24 1.392(7)
N1 C17 1.402(7)
N1 C9 1.435(7)
C24 C23 1.406(8)
C24 C19 1.406(8)
C15 C10 1.389(7)
C15 C14 1.396(8)
C13 C14 1.387(8)
C13 C12 1.392(8)
C13 C16 1.512(8)
C19 C20 1.397(8)
C19 C18 1.426(9)
C5 C6 1.396(7)
C5 C4 1.408(7)
C5 C8 1.479(7)
C4 C3 1.382(7)
C10 C11 1.383(7)
C10 C9 1.495(7)
C8 C9 1.336(7)
C17 C18 1.352(7)
C11 C12 1.394(8)
C3 C2 1.391(8)
C20 C21 1.374(10)
C6 C7 1.394(8)
C23 C22 1.379(9)
C2 C7 1.378(8)
C2 C1 1.525(8)
C22 C21 1.409(10)
